data_1511904
loop_
_publ_author_name
'Kim, Seong-Hwan'
'Kwon, So Hee'
'Park, Seon-Hui'
'Lee, Jae Kyun'
'Bang, Hea-Son'
'Nam, Sang-Jip'
'Kwon, Hak Cheol'
'Shin, Jongheon'
'Oh, Dong-Chan'

_publ_section_title
;
 Tripartin, a Histone Demethylase Inhibitor from a Bacterium Associated
 with a Dung Beetle Larva.
;
_journal_issue 8
_journal_name_full 'Organic letters'
_journal_page_first 1834
_journal_page_last 1837
_journal_paper_doi 10.1021/ol4004417
_journal_volume 15
_journal_year 2013
_chemical_formula_moiety 'C12 H14 Cl2 O5 S'
_chemical_formula_sum 'C12 H14 Cl2 O5 S'
_chemical_formula_weight 341.21
_space_group_IT_number 2
_symmetry_cell_setting triclinic
_symmetry_Int_Tables_number 2
_symmetry_space_group_name_Hall '-P 1'
_symmetry_space_group_name_H-M 'P -1'
_atom_sites_solution_hydrogens geom
_atom_sites_solution_primary direct
_atom_sites_solution_secondary difmap
_cell_angle_alpha 106.487(5)
_cell_angle_beta 103.627(4)
_cell_angle_gamma 104.156(4)
_cell_formula_units_Z 2
_cell_length_a 8.1107(12)
_cell_length_b 9.1475(16)
_cell_length_c 11.4039(19)
_cell_measurement_reflns_used 4195
_cell_measurement_temperature 296
_cell_measurement_theta_max 27.41
_cell_measurement_theta_min 3.01
_cell_volume 743.1(2)
_computing_cell_refinement 'RAPID AUTO'
_computing_data_collection 'RAPID AUTO (Rigaku, ????)'
_computing_data_reduction 'RAPID AUTO'
_computing_molecular_graphics 'CrystalStructure 4.0'
_computing_publication_material 'CrystalStructure 4.0 (Rigaku, 2010)'
_computing_structure_refinement 'SHELXL97 (Sheldrick, 2008)'
_computing_structure_solution 'Il Milione (Burla, et al., 2007)'
_diffrn_ambient_temperature 296
_diffrn_detector_area_resol_mean 10.000
_diffrn_measured_fraction_theta_full 0.988
_diffrn_measured_fraction_theta_max 0.988
_diffrn_measurement_device_type 'Rigaku R-AXIS RAPID'
_diffrn_measurement_method \w
_diffrn_radiation_type 'Mo K\a'
_diffrn_radiation_wavelength 0.71075
_diffrn_reflns_av_R_equivalents 0.0396
_diffrn_reflns_limit_h_max 9
_diffrn_reflns_limit_h_min -10
_diffrn_reflns_limit_k_max 11
_diffrn_reflns_limit_k_min -11
_diffrn_reflns_limit_l_max 14
_diffrn_reflns_limit_l_min -14
_diffrn_reflns_number 7269
_diffrn_reflns_theta_full 27.43
_diffrn_reflns_theta_max 27.44
_diffrn_standards_number 0
_exptl_absorpt_coefficient_mu 0.591
_exptl_absorpt_correction_T_max 0.971
_exptl_absorpt_correction_T_min 0.613
_exptl_absorpt_correction_type multi-scan
_exptl_absorpt_process_details 'ABSCOR (Rigaku, 1995)'
_exptl_crystal_colour colorless
_exptl_crystal_density_diffrn 1.525
_exptl_crystal_density_method 'not measured'
_exptl_crystal_description platelet
_exptl_crystal_F_000 352.00
_exptl_crystal_size_max 0.200
_exptl_crystal_size_mid 0.100
_exptl_crystal_size_min 0.050
_refine_diff_density_max 0.370
_refine_diff_density_min -0.520
_refine_ls_extinction_method none
_refine_ls_goodness_of_fit_ref 1.099
_refine_ls_hydrogen_treatment constr
_refine_ls_number_parameters 186
_refine_ls_number_reflns 3358
_refine_ls_number_restraints 0
_refine_ls_R_factor_gt 0.0449
_refine_ls_shift/su_max 0.000
_refine_ls_structure_factor_coef Fsqd
_refine_ls_weighting_details 'w = 1/[\s^2^(Fo^2^)+(0.0265P)^2^+0.9904P] where P=(Fo^2^+2Fc^2^)/3'
_refine_ls_weighting_scheme calc
_refine_ls_wR_factor_ref 0.1264
_reflns_number_gt 1810
_reflns_number_total 3358
_reflns_threshold_expression F^2^>2.0\s(F^2^)
_cod_data_source_file ol4004417_si_002.cif
_cod_data_source_block 1207
_cod_database_code 1511904

loop_
_symmetry_equiv_pos_site_id
_symmetry_equiv_pos_as_xyz
1 +X,+Y,+Z
2 -X,-Y,-Z

loop_
_atom_site_label
_atom_site_type_symbol
_atom_site_fract_x
_atom_site_fract_y
_atom_site_fract_z
_atom_site_U_iso_or_equiv
_atom_site_adp_type
_atom_site_occupancy
_atom_site_symmetry_multiplicity
_atom_site_calc_flag
_atom_site_refinement_flags
Cl1 Cl 0.64593(15) 0.13329(13) 0.76825(12) 0.0631(4) Uani 1.0 2 d .
Cl2 Cl 0.73938(14) 0.40702(16) 1.00593(10) 0.0629(4) Uani 1.0 2 d .
S1 S 1.06417(13) -0.02794(12) 0.84961(10) 0.0476(3) Uani 1.0 2 d .
O1 O 0.6219(3) 0.2296(4) 0.2399(3) 0.0440(7) Uani 1.0 2 d .
O2 O 1.0053(3) 0.4106(4) 0.6821(3) 0.0405(7) Uani 1.0 2 d .
O3 O 0.7946(4) 0.6069(3) 0.8402(3) 0.0458(7) Uani 1.0 2 d .
O4 O 0.2315(3) 0.3158(4) 0.5551(3) 0.0472(7) Uani 1.0 2 d .
O5 O 1.0754(4) -0.1951(3) 0.8011(3) 0.0465(7) Uani 1.0 2 d .
C1 C 0.3940(4) 0.3517(4) 0.6063(4) 0.0340(8) Uani 1.0 2 d .
C2 C 0.4899(4) 0.4224(5) 0.7517(4) 0.0359(8) Uani 1.0 2 d .
C3 C 0.6899(4) 0.4412(4) 0.7696(3) 0.0306(7) Uani 1.0 2 d .
C4 C 0.8411(4) 0.3693(4) 0.5906(4) 0.0309(7) Uani 1.0 2 d .
C5 C 0.8167(4) 0.3171(4) 0.4596(3) 0.0304(7) Uani 1.0 2 d .
C6 C 0.6459(5) 0.2748(4) 0.3680(3) 0.0333(8) Uani 1.0 2 d .
C7 C 0.4978(4) 0.2801(4) 0.4086(4) 0.0346(8) Uani 1.0 2 d .
C8 C 0.5267(4) 0.3343(4) 0.5402(3) 0.0313(8) Uani 1.0 2 d .
C9 C 0.6947(4) 0.3814(4) 0.6331(3) 0.0289(7) Uani 1.0 2 d .
C10 C 0.7607(5) 0.3455(5) 0.8487(4) 0.0412(9) Uani 1.0 2 d .
C11 C 1.2794(6) 0.0956(6) 0.9610(5) 0.0748(15) Uani 1.0 2 d .
C12 C 1.0715(7) 0.0448(7) 0.7204(5) 0.0765(15) Uani 1.0 2 d .
H1 H 0.7158 0.2225 0.2276 0.0527 Uiso 1.0 2 calc R
H2 H 1.0756 0.3834 0.6466 0.0486 Uiso 1.0 2 calc R
H2A H 0.4410 0.3505 0.7925 0.0430 Uiso 1.0 2 calc R
H2B H 0.4770 0.5265 0.7895 0.0430 Uiso 1.0 2 calc R
H3 H 0.8797 0.6313 0.8142 0.0550 Uiso 1.0 2 calc R
H5 H 0.9142 0.3100 0.4315 0.0365 Uiso 1.0 2 calc R
H7 H 0.3833 0.2482 0.3492 0.0415 Uiso 1.0 2 calc R
H10 H 0.8887 0.3665 0.8590 0.0494 Uiso 1.0 2 calc R
H11A H 1.3687 0.0857 0.9198 0.0898 Uiso 1.0 2 calc R
H11B H 1.3028 0.0622 1.0340 0.0898 Uiso 1.0 2 calc R
H11C H 1.2838 0.2063 0.9896 0.0898 Uiso 1.0 2 calc R
H12A H 0.9653 -0.0189 0.6469 0.0918 Uiso 1.0 2 calc R
H12B H 1.1760 0.0364 0.6970 0.0918 Uiso 1.0 2 calc R
H12C H 1.0773 0.1558 0.7479 0.0918 Uiso 1.0 2 calc R

loop_
_atom_site_aniso_label
_atom_site_aniso_U_11
_atom_site_aniso_U_22
_atom_site_aniso_U_33
_atom_site_aniso_U_12
_atom_site_aniso_U_13
_atom_site_aniso_U_23
Cl1 0.0744(8) 0.0468(7) 0.0811(8) 0.0219(6) 0.0348(7) 0.0326(6)
Cl2 0.0573(7) 0.0954(9) 0.0396(6) 0.0195(6) 0.0205(5) 0.0309(6)
S1 0.0448(6) 0.0471(6) 0.0582(7) 0.0169(5) 0.0303(5) 0.0175(5)
O1 0.0397(14) 0.0614(18) 0.0291(13) 0.0194(13) 0.0138(11) 0.0097(12)
O2 0.0236(12) 0.0615(17) 0.0359(13) 0.0162(11) 0.0116(10) 0.0136(13)
O3 0.0458(15) 0.0341(14) 0.0514(16) 0.0029(11) 0.0296(13) 0.0044(12)
O4 0.0239(13) 0.0666(19) 0.0478(15) 0.0145(12) 0.0138(11) 0.0146(14)
O5 0.0517(15) 0.0382(15) 0.0565(17) 0.0140(12) 0.0330(13) 0.0155(13)
C1 0.0256(17) 0.0356(19) 0.044(2) 0.0106(14) 0.0168(15) 0.0138(16)
C2 0.0299(17) 0.046(2) 0.0373(19) 0.0133(15) 0.0188(15) 0.0164(17)
C3 0.0273(16) 0.0308(18) 0.0327(17) 0.0076(14) 0.0130(14) 0.0093(15)
C4 0.0234(16) 0.0339(18) 0.0367(18) 0.0092(13) 0.0119(14) 0.0132(15)
C5 0.0277(16) 0.0359(19) 0.0314(17) 0.0124(14) 0.0157(14) 0.0112(15)
C6 0.0376(18) 0.0352(19) 0.0294(17) 0.0133(15) 0.0168(15) 0.0093(15)
C7 0.0254(16) 0.038(2) 0.0330(18) 0.0065(14) 0.0066(14) 0.0092(16)
C8 0.0288(17) 0.0328(18) 0.0349(18) 0.0124(14) 0.0151(14) 0.0100(15)
C9 0.0248(15) 0.0308(17) 0.0327(17) 0.0081(13) 0.0132(13) 0.0119(14)
C10 0.0342(18) 0.053(3) 0.039(2) 0.0111(17) 0.0163(16) 0.0202(18)
C11 0.061(3) 0.063(4) 0.071(4) 0.009(3) 0.018(3) -0.006(3)
C12 0.090(4) 0.072(4) 0.091(4) 0.035(3) 0.039(3) 0.049(3)

loop_
_atom_type_symbol
_atom_type_description
_atom_type_scat_dispersion_real
_atom_type_scat_dispersion_imag
_atom_type_scat_source
C C 0.0033 0.0016
;
International Tables for Crystallography
(1992, Vol. C, Tables 4.2.6.8 and 6.1.1.4)
;
H H 0.0000 0.0000
;
International Tables for Crystallography
(1992, Vol. C, Table 6.1.1.4)
;
Cl Cl 0.1484 0.1585
;
International Tables for Crystallography
(1992, Vol. C, Tables 4.2.6.8 and 6.1.1.4)
;
O O 0.0106 0.0060
;
International Tables for Crystallography
(1992, Vol. C, Tables 4.2.6.8 and 6.1.1.4)
;
S S 0.1246 0.1234
;
International Tables for Crystallography
(1992, Vol. C, Tables 4.2.6.8 and 6.1.1.4)
;

loop_
_geom_angle_atom_site_label_1
_geom_angle_atom_site_label_2
_geom_angle_atom_site_label_3
_geom_angle
_geom_angle_publ_flag
O5 S1 C11 105.6(2) yes
O5 S1 C12 104.8(3) yes
C11 S1 C12 99.0(3) yes
O4 C1 C2 124.4(4) yes
O4 C1 C8 126.6(4) yes
C2 C1 C8 109.0(3) yes
C1 C2 C3 105.6(3) yes
O3 C3 C2 108.3(3) yes
O3 C3 C9 113.3(3) yes
O3 C3 C10 106.5(3) yes
C2 C3 C9 104.1(3) yes
C2 C3 C10 112.9(4) yes
C9 C3 C10 111.8(3) yes
O2 C4 C5 122.2(4) yes
O2 C4 C9 118.1(3) yes
C5 C4 C9 119.7(3) yes
C4 C5 C6 120.8(4) yes
O1 C6 C5 121.3(4) yes
O1 C6 C7 118.6(3) yes
C5 C6 C7 120.1(4) yes
C6 C7 C8 117.7(3) yes
C1 C8 C7 127.9(3) yes
C1 C8 C9 108.7(3) yes
C7 C8 C9 123.4(4) yes
C3 C9 C4 129.2(3) yes
C3 C9 C8 112.6(3) yes
C4 C9 C8 118.2(3) yes
Cl1 C10 Cl2 109.1(3) yes
Cl1 C10 C3 111.4(2) yes
Cl2 C10 C3 111.5(3) yes
C6 O1 H1 109.472 no
C4 O2 H2 109.473 no
C3 O3 H3 109.474 no
C1 C2 H2A 110.615 no
C1 C2 H2B 110.617 no
C3 C2 H2A 110.615 no
C3 C2 H2B 110.614 no
H2A C2 H2B 108.739 no
C4 C5 H5 119.603 no
C6 C5 H5 119.603 no
C6 C7 H7 121.151 no
C8 C7 H7 121.164 no
Cl1 C10 H10 108.239 no
Cl2 C10 H10 108.240 no
C3 C10 H10 108.231 no
S1 C11 H11A 109.468 no
S1 C11 H11B 109.473 no
S1 C11 H11C 109.474 no
H11A C11 H11B 109.472 no
H11A C11 H11C 109.466 no
H11B C11 H11C 109.475 no
S1 C12 H12A 109.473 no
S1 C12 H12B 109.475 no
S1 C12 H12C 109.469 no
H12A C12 H12B 109.473 no
H12A C12 H12C 109.468 no
H12B C12 H12C 109.469 no

loop_
_geom_bond_atom_site_label_1
_geom_bond_atom_site_label_2
_geom_bond_distance
_geom_bond_publ_flag
Cl1 C10 1.783(4) yes
Cl2 C10 1.784(5) yes
S1 O5 1.504(3) yes
S1 C11 1.764(4) yes
S1 C12 1.787(7) yes
O1 C6 1.351(5) yes
O2 C4 1.372(4) yes
O3 C3 1.422(4) yes
O4 C1 1.226(4) yes
C1 C2 1.520(5) yes
C1 C8 1.466(6) yes
C2 C3 1.546(5) yes
C3 C9 1.510(5) yes
C3 C10 1.537(6) yes
C4 C5 1.382(5) yes
C4 C9 1.400(5) yes
C5 C6 1.410(5) yes
C6 C7 1.392(6) yes
C7 C8 1.382(5) yes
C8 C9 1.392(4) yes
O1 H1 0.820 no
O2 H2 0.820 no
O3 H3 0.820 no
C2 H2A 0.970 no
C2 H2B 0.970 no
C5 H5 0.930 no
C7 H7 0.930 no
C10 H10 0.980 no
C11 H11A 0.960 no
C11 H11B 0.960 no
C11 H11C 0.960 no
C12 H12A 0.960 no
C12 H12B 0.960 no
C12 H12C 0.960 no

loop_
_geom_contact_atom_site_label_1
_geom_contact_atom_site_label_2
_geom_contact_distance
_geom_contact_publ_flag
_geom_contact_site_symmetry_2
Cl1 C2 3.231(5) no .
Cl1 C9 3.085(5) no .
Cl2 O3 3.013(4) no .
Cl2 C2 3.182(4) no .
O2 O3 3.241(4) no .
O2 C3 3.002(5) no .
O2 C10 3.121(5) no .
O3 C1 3.434(4) no .
O3 C4 3.219(5) no .
O3 C8 3.413(4) no .
O4 C7 3.049(5) no .
O4 C9 3.506(4) no .
C1 C10 3.576(6) no .
C4 C7 2.816(5) no .
C4 C10 3.215(6) no .
C5 C8 2.743(5) no .
C6 C9 2.797(5) no .
C8 C10 3.542(6) no .
Cl1 O1 3.456(3) no 2_656
Cl1 C6 3.550(4) no 2_656
Cl1 C7 3.483(4) no 2_656
Cl2 O2 3.346(3) no 2_767
S1 O3 3.473(3) no 1_545
O1 Cl1 3.456(3) no 2_656
O1 O5 2.680(4) no 2_756
O1 C2 3.500(6) no 2_666
O1 C11 3.361(5) no 1_454
O1 C11 3.592(6) no 2_756
O2 Cl2 3.346(3) no 2_767
O2 O4 2.745(4) no 1_655
O2 O5 3.321(4) no 1_565
O2 C1 3.582(5) no 1_655
O2 C5 3.539(5) no 2_766
O3 S1 3.473(3) no 1_565
O3 O5 2.754(4) no 1_565
O3 C11 3.293(6) no 2_767
O4 O2 2.745(4) no 1_455
O4 C4 3.418(5) no 1_455
O4 C5 3.287(5) no 1_455
O4 C5 3.519(5) no 2_666
O4 C6 3.419(5) no 2_666
O5 O1 2.680(4) no 2_756
O5 O2 3.321(4) no 1_545
O5 O3 2.754(4) no 1_545
O5 C5 3.267(5) no 2_756
O5 C6 3.380(5) no 2_756
C1 O2 3.582(5) no 1_455
C1 C6 3.448(6) no 2_666
C1 C7 3.331(6) no 2_666
C2 O1 3.500(6) no 2_666
C4 O4 3.418(5) no 1_655
C5 O2 3.539(5) no 2_766
C5 O4 3.287(5) no 1_655
C5 O4 3.519(5) no 2_666
C5 O5 3.267(5) no 2_756
C6 Cl1 3.550(4) no 2_656
C6 O4 3.419(5) no 2_666
C6 O5 3.380(5) no 2_756
C6 C1 3.448(6) no 2_666
C7 Cl1 3.483(4) no 2_656
C7 C1 3.331(6) no 2_666
C7 C8 3.471(6) no 2_666
C8 C7 3.471(6) no 2_666
C8 C8 3.500(6) no 2_666
C11 O1 3.361(5) no 1_656
C11 O1 3.592(6) no 2_756
C11 O3 3.293(6) no 2_767
Cl1 H2A 2.8825 no .
Cl2 H2A 2.8188 no .
Cl2 H2B 3.4660 no .
Cl2 H3 3.5864 no .
O1 H5 2.5941 no .
O1 H7 2.5500 no .
O2 H3 2.7171 no .
O2 H5 2.5965 no .
O2 H10 2.5094 no .
O3 H2A 3.0458 no .
O3 H2B 2.3757 no .
O3 H10 2.5440 no .
O4 H2A 2.7208 no .
O4 H2B 2.7417 no .
O4 H7 2.8850 no .
O5 H11A 2.7584 no .
O5 H11B 2.8306 no .
O5 H11C 3.4248 no .
O5 H12A 2.8392 no .
O5 H12B 2.7562 no .
O5 H12C 3.4291 no .
C1 H7 2.7874 no .
C2 H3 3.0600 no .
C2 H10 3.3937 no .
C4 H3 2.8515 no .
C4 H10 3.0010 no .
C5 H1 2.3977 no .
C5 H2 2.4207 no .
C5 H7 3.2740 no .
C7 H1 3.0363 no .
C7 H5 3.2624 no .
C8 H2A 3.0881 no .
C8 H2B 3.0630 no .
C8 H3 3.5355 no .
C9 H2 3.0519 no .
C9 H2A 3.0653 no .
C9 H2B 3.0578 no .
C9 H3 2.4338 no .
C9 H5 3.2440 no .
C9 H7 3.2787 no .
C9 H10 2.7429 no .
C10 H2A 2.5361 no .
C10 H2B 3.2038 no .
C10 H3 2.7298 no .
C11 H12A 3.5609 no .
C11 H12B 2.7781 no .
C11 H12C 2.8668 no .
C12 H11A 2.7596 no .
C12 H11B 3.5637 no .
C12 H11C 2.8746 no .
H1 H5 2.2774 no .
H1 H7 3.3365 no .
H2 H3 3.4716 no .
H2 H5 2.3030 no .
H2 H10 3.1646 no .
H2A H10 3.4876 no .
H2B H3 3.0902 no .
H3 H10 2.6269 no .
H11A H12B 2.4971 no .
H11A H12C 3.0195 no .
H11C H12B 3.0545 no .
H11C H12C 2.7098 no .
Cl1 H7 3.2898 no 2_656
Cl1 H11A 3.1641 no 1_455
Cl1 H11B 3.2663 no 2_757
Cl1 H12A 3.5943 no .
Cl1 H12B 3.5287 no 1_455
Cl1 H12C 3.5204 no .
Cl2 H1 3.4306 no 1_556
Cl2 H2A 3.5522 no 2_667
Cl2 H2B 3.2464 no 2_667
Cl2 H3 3.4390 no 2_767
Cl2 H10 2.9506 no 2_767
Cl2 H11A 3.3600 no 1_455
Cl2 H11C 3.5746 no 2_767
S1 H1 2.9215 no 2_756
S1 H3 2.9730 no 1_545
S1 H5 3.5714 no 2_756
S1 H7 3.5107 no 2_656
S1 H11B 3.5156 no 2_757
O1 H2 3.4473 no 2_766
O1 H2B 2.6279 no 2_666
O1 H11A 3.4192 no 1_454
O1 H11A 2.9717 no 2_756
O1 H11B 2.7776 no 1_454
O1 H11C 3.3755 no 1_454
O1 H12B 3.3928 no 2_756
O2 H1 3.2661 no 2_766
O2 H2B 3.5112 no 1_655
O2 H5 3.1783 no 2_766
O2 H12C 2.7903 no .
O3 H7 3.0971 no 2_666
O3 H11B 3.3294 no 2_767
O3 H11C 2.5144 no 2_767
O4 H2 1.9256 no 1_455
O4 H5 2.6061 no 1_455
O4 H12A 2.7971 no 2_656
O4 H12B 3.3887 no 1_455
O4 H12C 3.2813 no 1_455
O5 H1 1.8606 no 2_756
O5 H3 2.0193 no 1_545
O5 H5 2.5915 no 2_756
O5 H7 3.5574 no 2_656
C1 H2 2.7952 no 1_455
C1 H7 3.4921 no 2_666
C1 H12A 3.5783 no 2_656
C1 H12B 3.5457 no 1_455
C2 H2 3.1824 no 1_455
C2 H7 3.5304 no 2_666
C2 H11C 3.5098 no 2_767
C2 H12B 3.5978 no 1_455
C3 H7 3.5897 no 2_666
C3 H11C 3.5132 no 2_767
C4 H5 3.2283 no 2_766
C4 H12C 3.5912 no .
C5 H2 3.3080 no 2_766
C5 H5 3.2586 no 2_766
C5 H12B 3.2433 no 2_756
C6 H2 3.4533 no 2_766
C6 H2B 3.0683 no 2_666
C6 H12B 3.4725 no 2_756
C7 H2B 3.2526 no 2_666
C8 H7 3.4890 no 2_666
C9 H7 3.5550 no 2_666
C11 H1 3.1051 no 2_756
C11 H2B 3.5180 no 2_767
C12 H1 3.4218 no 2_756
C12 H2 3.4276 no .
C12 H2A 3.3030 no 1_655
C12 H5 3.2605 no 2_756
H1 Cl2 3.4306 no 1_554
H1 S1 2.9215 no 2_756
H1 O2 3.2661 no 2_766
H1 O5 1.8606 no 2_756
H1 C11 3.1051 no 2_756
H1 C12 3.4218 no 2_756
H1 H2 3.2944 no 2_766
H1 H2B 3.1010 no 2_666
H1 H3 3.4254 no 2_766
H1 H11A 3.5969 no 1_454
H1 H11A 2.6586 no 2_756
H1 H11B 3.2437 no 1_454
H1 H11B 3.3007 no 2_756
H1 H12B 2.9892 no 2_756
H2 O1 3.4473 no 2_766
H2 O4 1.9256 no 1_655
H2 C1 2.7952 no 1_655
H2 C2 3.1824 no 1_655
H2 C5 3.3080 no 2_766
H2 C6 3.4533 no 2_766
H2 C12 3.4276 no .
H2 H1 3.2944 no 2_766
H2 H2A 3.1681 no 1_655
H2 H2B 3.0282 no 1_655
H2 H5 3.1635 no 2_766
H2 H12A 3.5696 no .
H2 H12C 2.6531 no .
H2A Cl2 3.5522 no 2_667
H2A C12 3.3030 no 1_455
H2A H2 3.1681 no 1_455
H2A H11A 3.1654 no 1_455
H2A H11C 3.2599 no 1_455
H2A H12B 2.8564 no 1_455
H2A H12C 2.8879 no 1_455
H2B Cl2 3.2464 no 2_667
H2B O1 2.6279 no 2_666
H2B O2 3.5112 no 1_455
H2B C6 3.0683 no 2_666
H2B C7 3.2526 no 2_666
H2B C11 3.5180 no 2_767
H2B H1 3.1010 no 2_666
H2B H2 3.0282 no 1_455
H2B H7 3.0948 no 2_666
H2B H11B 3.4809 no 2_767
H2B H11C 2.8227 no 2_767
H3 Cl2 3.4390 no 2_767
H3 S1 2.9730 no 1_565
H3 O5 2.0193 no 1_565
H3 H1 3.4254 no 2_766
H3 H7 3.1109 no 2_666
H3 H11C 3.0735 no 2_767
H5 S1 3.5714 no 2_756
H5 O2 3.1783 no 2_766
H5 O4 2.6061 no 1_655
H5 O5 2.5915 no 2_756
H5 C4 3.2283 no 2_766
H5 C5 3.2586 no 2_766
H5 C12 3.2605 no 2_756
H5 H2 3.1635 no 2_766
H5 H5 3.1611 no 2_766
H5 H12A 3.0296 no 2_756
H5 H12B 2.9066 no 2_756
H7 Cl1 3.2898 no 2_656
H7 S1 3.5107 no 2_656
H7 O3 3.0971 no 2_666
H7 O5 3.5574 no 2_656
H7 C1 3.4921 no 2_666
H7 C2 3.5304 no 2_666
H7 C3 3.5897 no 2_666
H7 C8 3.4890 no 2_666
H7 C9 3.5550 no 2_666
H7 H2B 3.0948 no 2_666
H7 H3 3.1109 no 2_666
H7 H11B 3.3345 no 1_454
H7 H12A 3.0996 no 2_656
H10 Cl2 2.9506 no 2_767
H10 H10 3.1966 no 2_767
H10 H12C 2.9375 no .
H11A Cl1 3.1641 no 1_655
H11A Cl2 3.3600 no 1_655
H11A O1 3.4192 no 1_656
H11A O1 2.9717 no 2_756
H11A H1 3.5969 no 1_656
H11A H1 2.6586 no 2_756
H11A H2A 3.1654 no 1_655
H11A H11A 3.4292 no 2_857
H11A H11B 3.2730 no 2_857
H11B Cl1 3.2663 no 2_757
H11B S1 3.5156 no 2_757
H11B O1 2.7776 no 1_656
H11B O3 3.3294 no 2_767
H11B H1 3.2437 no 1_656
H11B H1 3.3007 no 2_756
H11B H2B 3.4809 no 2_767
H11B H7 3.3345 no 1_656
H11B H11A 3.2730 no 2_857
H11C Cl2 3.5746 no 2_767
H11C O1 3.3755 no 1_656
H11C O3 2.5144 no 2_767
H11C C2 3.5098 no 2_767
H11C C3 3.5132 no 2_767
H11C H2A 3.2599 no 1_655
H11C H2B 2.8227 no 2_767
H11C H3 3.0735 no 2_767
H12A Cl1 3.5943 no .
H12A O4 2.7971 no 2_656
H12A C1 3.5783 no 2_656
H12A H2 3.5696 no .
H12A H5 3.0296 no 2_756
H12A H7 3.0996 no 2_656
H12B Cl1 3.5287 no 1_655
H12B O1 3.3928 no 2_756
H12B O4 3.3887 no 1_655
H12B C1 3.5457 no 1_655
H12B C2 3.5978 no 1_655
H12B C5 3.2433 no 2_756
H12B C6 3.4725 no 2_756
H12B H1 2.9892 no 2_756
H12B H2A 2.8564 no 1_655
H12B H5 2.9066 no 2_756
H12C Cl1 3.5204 no .
H12C O2 2.7903 no .
H12C O4 3.2813 no 1_655
H12C C4 3.5912 no .
H12C H2 2.6531 no .
H12C H2A 2.8879 no 1_655
H12C H10 2.9375 no .

loop_
_geom_hbond_atom_site_label_D
_geom_hbond_atom_site_label_H
_geom_hbond_atom_site_label_A
_geom_hbond_site_symmetry_A
_geom_hbond_distance_DA
_geom_hbond_distance_DH
_geom_hbond_distance_HA
_geom_hbond_angle_DHA
_geom_hbond_publ_flag
O1 H1 O5 2_756 2.680(4) 0.820 1.861 176.9 no
O2 H2 O4 1_655 2.745(4) 0.820 1.926 177.2 no
O3 H3 O5 1_565 2.754(4) 0.820 2.019 148.9 no

loop_
_geom_torsion_atom_site_label_1
_geom_torsion_atom_site_label_2
_geom_torsion_atom_site_label_3
_geom_torsion_atom_site_label_4
_geom_torsion
_geom_torsion_publ_flag
O4 C1 C2 C3 177.9(4) no
O4 C1 C8 C7 2.4(7) no
O4 C1 C8 C9 -177.2(4) no
C2 C1 C8 C7 -177.6(4) no
C2 C1 C8 C9 2.8(4) no
C8 C1 C2 C3 -2.0(4) no
C1 C2 C3 O3 121.4(3) no
C1 C2 C3 C9 0.6(4) no
C1 C2 C3 C10 -120.9(3) no
O3 C3 C9 C4 63.2(5) no
O3 C3 C9 C8 -116.3(3) no
O3 C3 C10 Cl1 -177.9(3) no
O3 C3 C10 Cl2 59.9(4) no
C2 C3 C9 C4 -179.3(4) no
C2 C3 C9 C8 1.2(4) no
C2 C3 C10 Cl1 63.3(4) no
C2 C3 C10 Cl2 -58.8(3) no
C9 C3 C10 Cl1 -53.6(4) no
C9 C3 C10 Cl2 -175.8(2) no
C10 C3 C9 C4 -57.2(5) no
C10 C3 C9 C8 123.3(3) no
O2 C4 C5 C6 179.7(3) no
O2 C4 C9 C3 2.6(6) no
O2 C4 C9 C8 -177.9(3) no
C5 C4 C9 C3 -177.2(4) no
C5 C4 C9 C8 2.3(6) no
C9 C4 C5 C6 -0.5(6) no
C4 C5 C6 O1 177.5(4) no
C4 C5 C6 C7 -2.0(6) no
O1 C6 C7 C8 -176.8(3) no
C5 C6 C7 C8 2.7(6) no
C6 C7 C8 C1 179.7(4) no
C6 C7 C8 C9 -0.8(6) no
C1 C8 C9 C3 -2.5(4) no
C1 C8 C9 C4 177.9(3) no
C7 C8 C9 C3 177.9(4) no
C7 C8 C9 C4 -1.7(6) no
